data_7121377
loop_
_publ_author_name
'Yruegas, Sam'
'Martinez, Jesse J.'
'Martin, Caleb Daniel'

_publ_section_title
;
 Intermolecular Insertion Reactions of Azides Into 9-Borafluorenes to
 Generate 9,10-B,N-Phenanthrenes
;
_journal_name_full 'Chemical Communications'
_journal_paper_doi 10.1039/C8CC01529E
_journal_year 2018
_chemical_formula_moiety 'C18 H13 B Cl N'
_chemical_formula_sum 'C18 H13 B Cl N'
_chemical_formula_weight 289.55
_chemical_name_common 8Cl
_chemical_name_systematic
;
 ?
;
_chemical_properties_physical Air-sensitive,Moisture-sensitive
_space_group_crystal_system monoclinic
_space_group_IT_number 14
_space_group_name_Hall '-P 2yn'
_space_group_name_H-M_alt 'P 1 21/n 1'
_symmetry_space_group_name_Hall '-P 2yn'
_symmetry_space_group_name_H-M 'P 1 21/n 1'
_atom_sites_solution_hydrogens geom
_audit_creation_method SHELXL-2013
_audit_update_record
;
2018-01-25 deposited with the CCDC.
2018-03-09 downloaded from the CCDC.
;
_cell_angle_alpha 90
_cell_angle_beta 101.691(3)
_cell_angle_gamma 90
_cell_formula_units_Z 4
_cell_length_a 11.4311(11)
_cell_length_b 7.5161(6)
_cell_length_c 17.3831(16)
_cell_measurement_reflns_used 4344
_cell_measurement_temperature 150(2)
_cell_measurement_theta_max 23.02
_cell_measurement_theta_min 2.37
_cell_volume 1462.5(2)
_computing_cell_refinement 'Bruker SAINT'
_computing_data_collection 'Bruker APEX2'
_computing_data_reduction 'Bruker SAINT'
_computing_molecular_graphics 'Bruker SHELXTL'
_computing_publication_material 'Bruker SHELXTL'
_computing_structure_refinement 'SHELXL-2014 (Sheldrick 2014)'
_computing_structure_solution 'SHELXS-97 (Sheldrick 2008)'
_diffrn_ambient_temperature 150(2)
_diffrn_measured_fraction_theta_full 0.999
_diffrn_measured_fraction_theta_max 0.999
_diffrn_measurement_device_type 'Bruker APEX-II CCD'
_diffrn_measurement_method '\f and \w scans'
_diffrn_radiation_type MoK\a
_diffrn_radiation_wavelength 0.71073
_diffrn_reflns_av_R_equivalents 0.1188
_diffrn_reflns_av_unetI/netI 0.0706
_diffrn_reflns_Laue_measured_fraction_full 0.999
_diffrn_reflns_Laue_measured_fraction_max 0.999
_diffrn_reflns_limit_h_max 14
_diffrn_reflns_limit_h_min -14
_diffrn_reflns_limit_k_max 9
_diffrn_reflns_limit_k_min -9
_diffrn_reflns_limit_l_max 22
_diffrn_reflns_limit_l_min -22
_diffrn_reflns_number 33647
_diffrn_reflns_point_group_measured_fraction_full 0.999
_diffrn_reflns_point_group_measured_fraction_max 0.999
_diffrn_reflns_theta_full 25.242
_diffrn_reflns_theta_max 27.100
_diffrn_reflns_theta_min 2.393
_exptl_absorpt_coefficient_mu 0.251
_exptl_absorpt_correction_T_max 1.000
_exptl_absorpt_correction_T_min 0.958
_exptl_absorpt_correction_type multi-scan
_exptl_absorpt_process_details SADABs
_exptl_crystal_colour yellow
_exptl_crystal_density_diffrn 1.315
_exptl_crystal_description blocklike
_exptl_crystal_F_000 600
_exptl_crystal_size_max 0.336
_exptl_crystal_size_mid 0.123
_exptl_crystal_size_min 0.121
_refine_diff_density_max 0.241
_refine_diff_density_min -0.238
_refine_diff_density_rms 0.059
_refine_ls_extinction_method none
_refine_ls_goodness_of_fit_ref 1.046
_refine_ls_hydrogen_treatment constr
_refine_ls_matrix_type full
_refine_ls_number_parameters 190
_refine_ls_number_reflns 3229
_refine_ls_number_restraints 0
_refine_ls_restrained_S_all 1.046
_refine_ls_R_factor_all 0.1081
_refine_ls_R_factor_gt 0.0481
_refine_ls_shift/su_max 0.001
_refine_ls_shift/su_mean 0.000
_refine_ls_structure_factor_coef Fsqd
_refine_ls_weighting_details 'w=1/[\s^2^(Fo^2^)+(0.0440P)^2^+0.2732P] where P=(Fo^2^+2Fc^2^)/3'
_refine_ls_weighting_scheme calc
_refine_ls_wR_factor_gt 0.0884
_refine_ls_wR_factor_ref 0.1053
_reflns_Friedel_coverage 0.000
_reflns_number_gt 2018
_reflns_number_total 3229
_reflns_threshold_expression 'I > 2\s(I)'
_cod_data_source_file c8cc01529e2.cif
_cod_data_source_block 8Cl
_cod_database_code 7121377
_shelx_space_group_comment
;
The symmetry employed for this shelxl refinement is uniquely defined
by the following loop, which should always be used as a source of
symmetry information in preference to the above space-group names.
They are only intended as comments.
;
_shelx_estimated_absorpt_t_min 0.920
_shelx_estimated_absorpt_t_max 0.970
_shelxl_version_number 2013-4

loop_
_space_group_symop_operation_xyz
'x, y, z'
'-x+1/2, y+1/2, -z+1/2'
'-x, -y, -z'
'x-1/2, -y-1/2, z-1/2'

loop_
_atom_site_label
_atom_site_type_symbol
_atom_site_fract_x
_atom_site_fract_y
_atom_site_fract_z
_atom_site_U_iso_or_equiv
_atom_site_adp_type
_atom_site_occupancy
_atom_site_site_symmetry_order
_atom_site_calc_flag
_atom_site_refinement_flags_posn
_atom_site_refinement_flags_adp
Cl1 Cl 1.02030(5) 0.32275(7) 0.13200(3) 0.03520(18) Uani 1 1 d . .
N1 N 1.01724(14) 0.5283(2) 0.26244(9) 0.0223(4) Uani 1 1 d . .
B1 B 0.9763(2) 0.5117(3) 0.18105(14) 0.0242(5) Uani 1 1 d . .
C13 C 0.86157(17) 0.7985(2) 0.17970(11) 0.0238(5) Uani 1 1 d . .
C11 C 0.97243(17) 0.6635(2) 0.30566(11) 0.0232(4) Uani 1 1 d . .
C14 C 0.89843(17) 0.6577(2) 0.13645(11) 0.0228(5) Uani 1 1 d . .
C12 C 0.89301(17) 0.7930(2) 0.26616(11) 0.0236(5) Uani 1 1 d . .
C1 C 1.00404(18) 0.6654(3) 0.38769(11) 0.0275(5) Uani 1 1 d . .
H1 H 1.0590 0.5797 0.4140 0.033 Uiso 1 1 calc R U
C4 C 0.84514(18) 0.9149(3) 0.31241(12) 0.0304(5) Uani 1 1 d . .
H4 H 0.7894 1.0009 0.2872 0.036 Uiso 1 1 calc R U
C3 C 0.87619(19) 0.9141(3) 0.39312(13) 0.0355(6) Uani 1 1 d . .
H3 H 0.8424 0.9988 0.4228 0.043 Uiso 1 1 calc R U
C2 C 0.95672(19) 0.7895(3) 0.43072(12) 0.0331(5) Uani 1 1 d . .
H2 H 0.9794 0.7897 0.4864 0.040 Uiso 1 1 calc R U
C6 C 0.7724(2) 0.9431(3) 0.05772(13) 0.0403(6) Uani 1 1 d . .
H6 H 0.7300 1.0411 0.0309 0.048 Uiso 1 1 calc R U
C8 C 0.86942(18) 0.6643(3) 0.05404(11) 0.0290(5) Uani 1 1 d . .
H8 H 0.8935 0.5694 0.0246 0.035 Uiso 1 1 calc R U
C7 C 0.80726(19) 0.8043(3) 0.01502(13) 0.0358(5) Uani 1 1 d . .
H7 H 0.7883 0.8062 -0.0408 0.043 Uiso 1 1 calc R U
C5 C 0.79819(19) 0.9407(3) 0.13831(13) 0.0338(5) Uani 1 1 d . .
H5 H 0.7728 1.0367 0.1665 0.041 Uiso 1 1 calc R U
C15 C 1.11097(18) 0.4153(2) 0.30558(11) 0.0245(5) Uani 1 1 d . .
C19 C 1.1748(2) 0.1529(3) 0.37908(13) 0.0416(6) Uani 1 1 d . .
H19 H 1.1570 0.0425 0.4008 0.050 Uiso 1 1 calc R U
C17 C 1.3180(2) 0.3685(3) 0.35804(12) 0.0356(6) Uani 1 1 d . .
H17 H 1.3986 0.4073 0.3655 0.043 Uiso 1 1 calc R U
C20 C 1.0831(2) 0.2556(3) 0.33658(12) 0.0345(5) Uani 1 1 d . .
H20 H 1.0025 0.2166 0.3290 0.041 Uiso 1 1 calc R U
C18 C 1.2914(2) 0.2100(3) 0.38995(13) 0.0406(6) Uani 1 1 d . .
H18 H 1.3536 0.1396 0.4196 0.049 Uiso 1 1 calc R U
C16 C 1.22767(18) 0.4715(3) 0.31520(11) 0.0273(5) Uani 1 1 d . .
H16 H 1.2460 0.5804 0.2925 0.033 Uiso 1 1 calc R U

loop_
_atom_site_aniso_label
_atom_site_aniso_U_11
_atom_site_aniso_U_22
_atom_site_aniso_U_33
_atom_site_aniso_U_23
_atom_site_aniso_U_13
_atom_site_aniso_U_12
Cl1 0.0490(4) 0.0272(3) 0.0310(3) -0.0063(2) 0.0121(3) 0.0041(3)
N1 0.0217(10) 0.0219(8) 0.0241(9) -0.0020(7) 0.0063(7) 0.0010(7)
B1 0.0220(13) 0.0250(12) 0.0276(13) -0.0042(10) 0.0102(11) -0.0060(10)
C13 0.0158(11) 0.0276(11) 0.0283(11) -0.0007(9) 0.0053(9) -0.0026(9)
C11 0.0199(11) 0.0242(10) 0.0268(11) -0.0047(9) 0.0077(9) -0.0065(9)
C14 0.0188(11) 0.0264(11) 0.0241(11) -0.0025(9) 0.0065(9) -0.0064(9)
C12 0.0193(11) 0.0251(11) 0.0266(11) -0.0054(8) 0.0051(9) -0.0039(9)
C1 0.0234(12) 0.0340(12) 0.0244(11) -0.0048(9) 0.0034(9) -0.0008(10)
C4 0.0234(12) 0.0327(12) 0.0351(13) -0.0073(10) 0.0061(10) 0.0017(10)
C3 0.0304(14) 0.0391(13) 0.0388(14) -0.0162(11) 0.0108(11) 0.0005(11)
C2 0.0281(13) 0.0458(14) 0.0259(12) -0.0102(10) 0.0067(10) -0.0053(11)
C6 0.0394(15) 0.0439(14) 0.0368(14) 0.0122(11) 0.0056(11) 0.0121(12)
C8 0.0257(12) 0.0363(12) 0.0247(11) -0.0023(10) 0.0048(9) -0.0010(10)
C7 0.0300(13) 0.0498(14) 0.0265(12) 0.0045(11) 0.0033(10) 0.0025(11)
C5 0.0335(13) 0.0317(12) 0.0377(14) 0.0004(10) 0.0111(11) 0.0075(10)
C15 0.0288(13) 0.0249(11) 0.0203(11) -0.0017(8) 0.0062(9) 0.0031(9)
C19 0.0610(18) 0.0285(12) 0.0401(14) 0.0112(10) 0.0217(13) 0.0097(12)
C17 0.0310(14) 0.0412(13) 0.0342(13) 0.0008(10) 0.0057(11) 0.0085(10)
C20 0.0391(14) 0.0310(12) 0.0361(13) 0.0033(10) 0.0144(11) -0.0016(10)
C18 0.0473(17) 0.0428(14) 0.0337(13) 0.0078(11) 0.0133(11) 0.0221(12)
C16 0.0290(13) 0.0256(10) 0.0277(12) 0.0024(9) 0.0068(10) 0.0029(10)

loop_
_atom_type_symbol
_atom_type_description
_atom_type_scat_dispersion_real
_atom_type_scat_dispersion_imag
_atom_type_scat_source
C C 0.0033 0.0016 'International Tables Vol C Tables 4.2.6.8 and 6.1.1.4'
H H 0.0000 0.0000 'International Tables Vol C Tables 4.2.6.8 and 6.1.1.4'
B B 0.0013 0.0007 'International Tables Vol C Tables 4.2.6.8 and 6.1.1.4'
N N 0.0061 0.0033 'International Tables Vol C Tables 4.2.6.8 and 6.1.1.4'
Cl Cl 0.1484 0.1585 'International Tables Vol C Tables 4.2.6.8 and 6.1.1.4'

loop_
_geom_angle_atom_site_label_1
_geom_angle_atom_site_label_2
_geom_angle_atom_site_label_3
_geom_angle
B1 N1 C11 121.00(16)
B1 N1 C15 121.97(16)
C11 N1 C15 116.96(15)
N1 B1 C14 119.38(18)
N1 B1 Cl1 119.02(16)
C14 B1 Cl1 121.58(16)
C5 C13 C14 118.44(18)
C5 C13 C12 122.53(18)
C14 C13 C12 119.01(17)
C1 C11 C12 119.82(18)
C1 C11 N1 120.03(17)
C12 C11 N1 120.12(17)
C8 C14 C13 118.88(18)
C8 C14 B1 122.52(18)
C13 C14 B1 118.43(17)
C4 C12 C11 117.35(18)
C4 C12 C13 121.59(18)
C11 C12 C13 121.06(17)
C2 C1 C11 120.88(19)
C3 C4 C12 122.1(2)
C4 C3 C2 119.67(19)
C1 C2 C3 120.1(2)
C5 C6 C7 120.8(2)
C7 C8 C14 121.6(2)
C8 C7 C6 119.3(2)
C6 C5 C13 121.0(2)
C16 C15 C20 120.97(19)
C16 C15 N1 118.61(17)
C20 C15 N1 120.42(19)
C18 C19 C20 120.4(2)
C18 C17 C16 120.1(2)
C15 C20 C19 118.8(2)
C17 C18 C19 120.2(2)
C15 C16 C17 119.56(19)

loop_
_geom_bond_atom_site_label_1
_geom_bond_atom_site_label_2
_geom_bond_distance
Cl1 B1 1.781(2)
N1 B1 1.403(3)
N1 C11 1.420(2)
N1 C15 1.451(2)
B1 C14 1.523(3)
C13 C5 1.405(3)
C13 C14 1.411(3)
C13 C12 1.473(3)
C11 C1 1.398(3)
C11 C12 1.411(3)
C14 C8 1.404(3)
C12 C4 1.401(3)
C1 C2 1.373(3)
C4 C3 1.376(3)
C3 C2 1.381(3)
C6 C5 1.372(3)
C6 C7 1.385(3)
C8 C7 1.370(3)
C15 C16 1.377(3)
C15 C20 1.379(3)
C19 C18 1.376(3)
C19 C20 1.388(3)
C17 C18 1.374(3)
C17 C16 1.382(3)
